data_2007689
loop_
_publ_author_name
'Day, Michael W.'
'Qin, Jingui'
'Yang, Chuluo'

_publ_section_title
;
 Ferrocene, Ferrocenium and a Bis(maleonitriledithiolate) Complex of
 Nickel
;
_journal_issue 10
_journal_name_full 'Acta Crystallographica Section C'
_journal_page_first 1413
_journal_page_last 1416
_journal_paper_doi 10.1107/S0108270198002340
_journal_volume 54
_journal_year 1998
_chemical_formula_iupac '[Fe (C5 H5)2]2 [Ni (C4 N2 S2)2]2, [Fe (C5 H5)2]'
_chemical_formula_sum 'C46 H30 Fe3 N8 Ni2 S8'
_chemical_formula_weight 1236.23
_chemical_name_systematic
;
 ?
;
_space_group_IT_number 2
_symmetry_cell_setting triclinic
_symmetry_space_group_name_Hall '-P 1'
_symmetry_space_group_name_H-M 'P -1'
_audit_creation_method SHELXL
_cell_angle_alpha 87.91(3)
_cell_angle_beta 77.62(3)
_cell_angle_gamma 72.56(3)
_cell_formula_units_Z 2
_cell_length_a 12.030(2)
_cell_length_b 13.652(3)
_cell_length_c 15.462(3)
_cell_measurement_reflns_used 25
_cell_measurement_temperature 160
_cell_measurement_theta_max 15.3
_cell_measurement_theta_min 11.5
_cell_volume 2365.3(9)
_computing_data_reduction 'CRYM (Duchamp, 1964)'
_computing_structure_refinement 'SHELXL93 (Sheldrick, 1993)'
_computing_structure_solution 'SHELXS86 (Sheldrick, 1990)'
_diffrn_ambient_temperature 160
_diffrn_measurement_device_type 'Enraf--Nonius CAD-4'
_diffrn_measurement_method '\w scans'
_diffrn_radiation_monochromator graphite
_diffrn_radiation_source 'sealed tube'
_diffrn_radiation_type MoK\a
_diffrn_radiation_wavelength 0.71073
_diffrn_reflns_av_R_equivalents 0.026
_diffrn_reflns_av_sigmaI/netI 0.037
_diffrn_reflns_limit_h_max 14
_diffrn_reflns_limit_h_min -12
_diffrn_reflns_limit_k_max 16
_diffrn_reflns_limit_k_min -15
_diffrn_reflns_limit_l_max 18
_diffrn_reflns_limit_l_min -17
_diffrn_reflns_number 17416
_diffrn_reflns_theta_max 25.0
_diffrn_reflns_theta_min 1.35
_diffrn_standards_decay_% 1.0
_diffrn_standards_interval_time 60
_diffrn_standards_number 3
_exptl_absorpt_coefficient_mu 2.08
_exptl_absorpt_correction_T_max 0.75
_exptl_absorpt_correction_T_min 0.67
_exptl_absorpt_correction_type psi-scan
_exptl_absorpt_process_details '(North et al., 1968)'
_exptl_crystal_colour Black
_exptl_crystal_density_diffrn 1.736
_exptl_crystal_description Needle
_exptl_crystal_F_000 1248
_exptl_crystal_size_max 0.29
_exptl_crystal_size_mid 0.26
_exptl_crystal_size_min 0.14
_refine_diff_density_max 0.37
_refine_diff_density_min -0.54
_refine_ls_extinction_method none
_refine_ls_goodness_of_fit_all 1.44
_refine_ls_goodness_of_fit_ref 1.50
_refine_ls_hydrogen_treatment refall
_refine_ls_matrix_type full
_refine_ls_number_parameters 724
_refine_ls_number_reflns 8300
_refine_ls_number_restraints 0
_refine_ls_restrained_S_all 1.45
_refine_ls_restrained_S_obs 1.50
_refine_ls_R_factor_all 0.049
_refine_ls_R_factor_gt 0.035
_refine_ls_shift/esd_mean 0.000
_refine_ls_shift/su_max -0.002
_refine_ls_structure_factor_coef Fsqd
_refine_ls_weighting_details 'w = 1/\s^2^(Fo^2^)'
_refine_ls_weighting_scheme calc
_refine_ls_wR_factor_all 0.069
_refine_ls_wR_factor_ref 0.064
_reflns_number_gt 6820
_reflns_number_total 8310
_reflns_threshold_expression I>2\s(I)
_cod_data_source_file bk1370.cif
_cod_data_source_block jqq1
_cod_depositor_comments
;
The following automatic conversions were performed:
'_symmetry_cell_setting' value 'Triclinic' changed to 'triclinic'
according to '/home/saulius/struct/CIF-dictionaries/cif_core.dic'
dictionary named 'cif_core.dic' version 2.4.1 from 2010-06-29.

Automatic conversion script
Id: cif_fix_enum 1527 2010-12-29 10:47:43Z saulius 

The following automatic conversions were performed:

'_symmetry_cell_setting' value 'Triclinic' changed to 'triclinic'
according to /home/saulius/struct/CIF-dictionaries/cif_core.dic
dictionary named 'cif_core.dic' version 2.4.1 from 2010-06-29.

Automatic conversion script
Id: cif_fix_values 1715 2011-07-08 13:25:40Z adriana 

The following automatic conversions were performed:

'_refine_ls_weighting_scheme' value 'calc w = 1/\s^2^(Fo^2^)' was
changed to 'calc'. New tag '_refine_ls_weighting_details' was
created. The value of the new tag was set to 'w = 1/\s^2^(Fo^2^)'.

Automatic conversion script
Id: cif_fix_values 3143 2015-03-26 13:38:13Z robertas 

The following automatic conversions were performed:

'_exptl_absorpt_correction_type' value '\y scan' was replaced with
the value 'psi-scan' as specified in the replacement file
'src/cod-tools/trunk/data/replacement-values/replacement_values.lst'.

Automatic conversion script
Id: cif_fix_values 5376 2017-05-30 11:51:03Z andrius 
;
_cod_original_cell_volume 2365.3(8)
_cod_database_code 2007689

loop_
_symmetry_equiv_pos_as_xyz
'x, y, z'
'-x, -y, -z'

loop_
_atom_site_label
_atom_site_fract_x
_atom_site_fract_y
_atom_site_fract_z
_atom_site_U_iso_or_equiv
_atom_site_adp_type
_atom_site_calc_flag
_atom_site_refinement_flags
_atom_site_occupancy
_atom_site_disorder_group
_atom_site_type_symbol
NiA 0.16079(4) 0.60593(3) 0.08813(3) 0.02082(10) Uani d . 1 . Ni
S1A -0.01403(7) 0.60892(7) 0.16141(6) 0.0248(2) Uani d . 1 . S
S2A 0.21704(7) 0.63381(7) 0.20541(6) 0.0249(2) Uani d . 1 . S
S3A 0.10595(7) 0.57887(7) -0.03006(6) 0.0263(2) Uani d . 1 . S
S4A 0.33553(7) 0.60363(7) 0.01636(6) 0.0253(2) Uani d . 1 . S
N5A -0.1874(3) 0.6430(3) 0.3974(2) 0.0444(9) Uani d . 1 . N
N6A 0.1111(3) 0.6665(3) 0.4486(2) 0.0410(8) Uani d . 1 . N
N7A 0.2237(3) 0.5440(3) -0.2751(2) 0.0415(8) Uani d . 1 . N
N8A 0.5138(3) 0.5739(3) -0.2165(2) 0.0402(8) Uani d . 1 . N
C1A -0.0078(3) 0.6311(2) 0.2684(2) 0.0218(7) Uani d . 1 . C
C2A 0.0946(3) 0.6417(2) 0.2877(2) 0.0233(8) Uani d . 1 . C
C3A 0.2302(3) 0.5715(2) -0.1118(2) 0.0231(8) Uani d . 1 . C
C4A 0.3311(3) 0.5825(2) -0.0915(2) 0.0237(8) Uani d . 1 . C
C5A -0.1090(3) 0.6369(3) 0.3392(2) 0.0273(8) Uani d . 1 . C
C7A 0.2250(3) 0.5560(3) -0.2022(2) 0.0289(8) Uani d . 1 . C
C6A 0.1033(3) 0.6565(3) 0.3774(2) 0.0265(8) Uani d . 1 . C
C8A 0.4339(3) 0.5769(3) -0.1605(2) 0.0266(8) Uani d . 1 . C
NiB 0.04941(4) 0.87258(3) 0.05580(3) 0.01942(10) Uani d . 1 . Ni
S1B -0.12440(7) 0.87129(7) 0.12617(5) 0.0232(2) Uani d . 1 . S
S2B 0.10137(7) 0.90083(7) 0.17500(5) 0.0234(2) Uani d . 1 . S
S3B -0.00291(7) 0.84241(7) -0.06244(5) 0.0236(2) Uani d . 1 . S
S4B 0.22333(7) 0.87289(7) -0.01546(6) 0.0237(2) Uani d . 1 . S
N5B -0.3090(3) 0.8991(3) 0.3556(2) 0.0367(8) Uani d . 1 . N
N6B -0.0131(3) 0.9304(3) 0.4184(2) 0.0351(8) Uani d . 1 . N
N7B 0.1042(3) 0.8146(3) -0.3057(2) 0.0386(8) Uani d . 1 . N
N8B 0.3994(3) 0.8547(3) -0.2474(2) 0.0429(9) Uani d . 1 . N
C1B -0.1223(3) 0.8931(2) 0.2342(2) 0.0201(7) Uani d . 1 . C
C2B -0.0226(3) 0.9055(2) 0.2558(2) 0.0214(7) Uani d . 1 . C
C3B 0.1178(3) 0.8407(2) -0.1442(2) 0.0211(7) Uani d . 1 . C
C4B 0.2181(3) 0.8542(2) -0.1234(2) 0.0219(7) Uani d . 1 . C
C5B -0.2266(3) 0.8967(3) 0.3017(2) 0.0245(8) Uani d . 1 . C
C6B -0.0180(3) 0.9206(3) 0.3461(2) 0.0249(8) Uani d . 1 . C
C7B 0.1117(3) 0.8262(3) -0.2344(2) 0.0258(8) Uani d . 1 . C
C8B 0.3195(3) 0.8546(3) -0.1919(2) 0.0276(8) Uani d . 1 . C
Fe1 -0.19269(4) 0.74490(4) 0.66289(3) 0.01986(11) Uani d . 1 . Fe
C10 -0.2101(3) 0.6240(3) 0.7450(3) 0.0312(9) Uani d . 1 . C
C11 -0.0996(4) 0.6390(3) 0.7432(3) 0.0357(9) Uani d . 1 . C
C12 -0.0346(3) 0.6253(3) 0.6553(3) 0.0334(9) Uani d . 1 . C
C13 -0.1055(3) 0.6005(3) 0.6027(3) 0.0316(9) Uani d . 1 . C
C14 -0.2143(3) 0.6003(3) 0.6583(3) 0.0314(9) Uani d . 1 . C
C15 -0.3246(3) 0.8783(3) 0.7144(3) 0.0274(8) Uani d . 1 . C
C16 -0.2120(3) 0.8936(3) 0.7049(3) 0.0332(9) Uani d . 1 . C
C17 -0.1554(3) 0.8793(3) 0.6148(3) 0.0325(9) Uani d . 1 . C
C18 -0.2329(3) 0.8555(3) 0.5680(3) 0.0321(9) Uani d . 1 . C
C19 -0.3386(3) 0.8550(3) 0.6302(2) 0.0277(8) Uani d . 1 . C
Fe2 0.39722(4) 0.75533(4) -0.52766(3) 0.02072(12) Uani d . 1 . Fe
C20 0.4225(4) 0.6065(3) -0.5715(3) 0.0390(10) Uani d . 1 . C
C21 0.3666(4) 0.6190(3) -0.4815(3) 0.0391(10) Uani d . 1 . C
C22 0.4430(4) 0.6443(3) -0.4350(3) 0.0374(10) Uani d . 1 . C
C23 0.5466(3) 0.6480(3) -0.4974(3) 0.0330(9) Uani d . 1 . C
C24 0.5341(3) 0.6245(3) -0.5817(3) 0.0339(9) Uani d . 1 . C
C25 0.2970(3) 0.8612(3) -0.6031(3) 0.0327(9) Uani d . 1 . C
C26 0.2348(3) 0.8700(3) -0.5145(3) 0.0301(9) Uani d . 1 . C
C27 0.3049(3) 0.8953(3) -0.4626(3) 0.0309(9) Uani d . 1 . C
C28 0.4109(4) 0.9022(3) -0.5193(3) 0.0329(9) Uani d . 1 . C
C29 0.4058(3) 0.8809(3) -0.6062(3) 0.0325(9) Uani d . 1 . C
Fe3 0.57858(4) 0.79416(4) 0.06550(3) 0.01863(11) Uani d . 1 . Fe
C30 0.6793(3) 0.8502(3) -0.0357(2) 0.0267(8) Uani d . 1 . C
C31 0.7361(3) 0.7456(3) -0.0244(2) 0.0296(8) Uani d . 1 . C
C32 0.6579(3) 0.6887(3) -0.0359(2) 0.0296(8) Uani d . 1 . C
C33 0.5536(3) 0.7590(3) -0.0543(2) 0.0248(8) Uani d . 1 . C
C34 0.5656(3) 0.8591(3) -0.0538(2) 0.0254(8) Uani d . 1 . C
C35 0.5575(3) 0.8782(3) 0.1768(2) 0.0251(8) Uani d . 1 . C
C36 0.6156(3) 0.7738(3) 0.1889(2) 0.0288(8) Uani d . 1 . C
C37 0.5383(3) 0.7163(3) 0.1773(2) 0.0277(8) Uani d . 1 . C
C38 0.4333(3) 0.7860(3) 0.1579(2) 0.0255(8) Uani d . 1 . C
C39 0.4451(3) 0.8859(3) 0.1582(2) 0.0240(8) Uani d . 1 . C
H10 -0.272(3) 0.631(3) 0.793(2) 0.041(11) Uiso d . 1 . H
H11 -0.072(3) 0.660(3) 0.791(3) 0.047(12) Uiso d . 1 . H
H12 0.037(3) 0.636(3) 0.637(2) 0.042(11) Uiso d . 1 . H
H13 -0.085(3) 0.594(3) 0.544(2) 0.030(10) Uiso d . 1 . H
H14 -0.278(3) 0.587(3) 0.641(2) 0.042(11) Uiso d . 1 . H
H15 -0.377(3) 0.880(3) 0.765(3) 0.041(11) Uiso d . 1 . H
H16 -0.179(3) 0.909(2) 0.751(2) 0.023(9) Uiso d . 1 . H
H17 -0.078(3) 0.881(3) 0.592(2) 0.045(12) Uiso d . 1 . H
H18 -0.219(3) 0.840(3) 0.509(3) 0.040(11) Uiso d . 1 . H
H19 -0.407(3) 0.840(3) 0.617(2) 0.041(11) Uiso d . 1 . H
H20 0.394(3) 0.587(3) -0.615(2) 0.034(11) Uiso d . 1 . H
H21 0.298(3) 0.609(3) -0.459(2) 0.040(11) Uiso d . 1 . H
H22 0.432(3) 0.664(3) -0.376(3) 0.043(12) Uiso d . 1 . H
H23 0.606(3) 0.668(3) -0.484(2) 0.033(11) Uiso d . 1 . H
H24 0.588(3) 0.625(3) -0.638(2) 0.029(10) Uiso d . 1 . H
H25 0.276(3) 0.841(3) -0.648(2) 0.037(11) Uiso d . 1 . H
H26 0.165(3) 0.860(3) -0.493(2) 0.029(10) Uiso d . 1 . H
H27 0.283(3) 0.904(3) -0.405(2) 0.032(10) Uiso d . 1 . H
H28 0.467(4) 0.918(3) -0.503(3) 0.050(13) Uiso d . 1 . H
H29 0.463(3) 0.878(2) -0.656(2) 0.021(9) Uiso d . 1 . H
H30 0.704(3) 0.909(2) -0.031(2) 0.021(9) Uiso d . 1 . H
H31 0.815(3) 0.711(3) -0.009(2) 0.047(11) Uiso d . 1 . H
H32 0.670(3) 0.616(3) -0.029(2) 0.029(10) Uiso d . 1 . H
H33 0.489(3) 0.743(3) -0.064(3) 0.048(12) Uiso d . 1 . H
H35 0.587(3) 0.932(3) 0.180(2) 0.022(9) Uiso d . 1 . H
H34 0.510(3) 0.919(3) -0.063(2) 0.027(10) Uiso d . 1 . H
H36 0.694(3) 0.745(3) 0.205(2) 0.042(11) Uiso d . 1 . H
H37 0.557(3) 0.649(3) 0.181(2) 0.018(9) Uiso d . 1 . H
H38 0.378(3) 0.772(3) 0.150(2) 0.036(12) Uiso d . 1 . H
H39 0.393(3) 0.943(3) 0.146(2) 0.030(10) Uiso d . 1 . H

loop_
_atom_site_aniso_label
_atom_site_aniso_U_11
_atom_site_aniso_U_22
_atom_site_aniso_U_33
_atom_site_aniso_U_12
_atom_site_aniso_U_13
_atom_site_aniso_U_23
NiA 0.0176(2) 0.0208(2) 0.0237(2) -0.0068(2) -0.0023(2) 0.0020(2)
S1A 0.0183(4) 0.0313(5) 0.0250(5) -0.0082(4) -0.0038(4) 0.0011(4)
S2A 0.0210(4) 0.0296(5) 0.0270(5) -0.0126(4) -0.0044(4) 0.0039(4)
S3A 0.0183(4) 0.0339(5) 0.0267(5) -0.0094(4) -0.0019(4) -0.0011(4)
S4A 0.0216(4) 0.0301(5) 0.0262(5) -0.0124(4) -0.0024(4) 0.0001(4)
N5A 0.027(2) 0.070(3) 0.035(2) -0.017(2) 0.001(2) -0.009(2)
N6A 0.038(2) 0.059(2) 0.036(2) -0.025(2) -0.010(2) -0.001(2)
N7A 0.032(2) 0.057(2) 0.034(2) -0.012(2) -0.005(2) -0.007(2)
N8A 0.027(2) 0.055(2) 0.037(2) -0.015(2) 0.000(2) 0.004(2)
C1A 0.024(2) 0.017(2) 0.022(2) -0.0063(15) -0.0008(14) 0.0007(14)
C2A 0.025(2) 0.018(2) 0.027(2) -0.0080(15) -0.0057(15) 0.0059(15)
C3A 0.022(2) 0.019(2) 0.025(2) -0.0038(15) -0.0024(15) 0.0013(14)
C4A 0.023(2) 0.018(2) 0.028(2) -0.0048(15) -0.0020(15) 0.0030(14)
C5A 0.020(2) 0.033(2) 0.029(2) -0.006(2) -0.007(2) 0.000(2)
C7A 0.018(2) 0.031(2) 0.035(2) -0.004(2) -0.003(2) -0.002(2)
C6A 0.023(2) 0.031(2) 0.030(2) -0.016(2) -0.005(2) 0.003(2)
C8A 0.026(2) 0.028(2) 0.028(2) -0.010(2) -0.006(2) 0.002(2)
NiB 0.0158(2) 0.0215(2) 0.0206(2) -0.0053(2) -0.0035(2) 0.0014(2)
S1B 0.0188(4) 0.0321(5) 0.0202(4) -0.0097(4) -0.0045(3) 0.0000(4)
S2B 0.0177(4) 0.0294(5) 0.0242(5) -0.0082(4) -0.0047(4) -0.0007(4)
S3B 0.0180(4) 0.0316(5) 0.0221(4) -0.0096(4) -0.0037(3) 0.0026(4)
S4B 0.0184(4) 0.0311(5) 0.0233(4) -0.0097(4) -0.0051(3) 0.0028(4)
N5B 0.032(2) 0.058(2) 0.025(2) -0.022(2) -0.0009(15) -0.006(2)
N6B 0.025(2) 0.054(2) 0.027(2) -0.008(2) -0.0103(14) -0.005(2)
N7B 0.037(2) 0.054(2) 0.031(2) -0.022(2) -0.008(2) 0.003(2)
N8B 0.027(2) 0.070(3) 0.033(2) -0.021(2) -0.002(2) 0.009(2)
C1B 0.020(2) 0.019(2) 0.022(2) -0.0049(14) -0.0060(14) 0.0000(14)
C2B 0.023(2) 0.017(2) 0.022(2) -0.0027(14) -0.0054(14) -0.0001(14)
C3B 0.020(2) 0.019(2) 0.022(2) -0.0042(14) -0.0027(14) -0.0003(14)
C4B 0.019(2) 0.021(2) 0.024(2) -0.0043(14) -0.0034(14) 0.0041(14)
C5B 0.027(2) 0.030(2) 0.022(2) -0.012(2) -0.011(2) -0.001(2)
C6B 0.015(2) 0.031(2) 0.030(2) -0.0066(15) -0.0056(15) -0.001(2)
C7B 0.023(2) 0.027(2) 0.029(2) -0.011(2) -0.003(2) 0.003(2)
C8B 0.024(2) 0.034(2) 0.027(2) -0.010(2) -0.009(2) 0.004(2)
Fe1 0.0175(2) 0.0215(3) 0.0193(2) -0.0051(2) -0.0025(2) 0.0023(2)
C10 0.033(2) 0.022(2) 0.030(2) -0.003(2) 0.002(2) 0.009(2)
C11 0.043(2) 0.026(2) 0.036(2) -0.001(2) -0.018(2) 0.005(2)
C12 0.019(2) 0.028(2) 0.048(3) 0.000(2) -0.006(2) 0.009(2)
C13 0.041(2) 0.020(2) 0.024(2) -0.001(2) 0.001(2) 0.001(2)
C14 0.033(2) 0.018(2) 0.047(2) -0.008(2) -0.017(2) 0.006(2)
C15 0.023(2) 0.021(2) 0.032(2) -0.002(2) 0.000(2) 0.001(2)
C16 0.039(2) 0.023(2) 0.041(2) -0.011(2) -0.011(2) -0.005(2)
C17 0.027(2) 0.029(2) 0.041(2) -0.012(2) -0.002(2) 0.009(2)
C18 0.041(2) 0.026(2) 0.025(2) -0.004(2) -0.008(2) 0.008(2)
C19 0.024(2) 0.025(2) 0.033(2) -0.005(2) -0.009(2) 0.006(2)
Fe2 0.0156(2) 0.0216(3) 0.0227(3) -0.0039(2) -0.0022(2) 0.0032(2)
C20 0.041(2) 0.023(2) 0.054(3) -0.005(2) -0.017(2) -0.004(2)
C21 0.028(2) 0.024(2) 0.063(3) -0.011(2) -0.004(2) 0.016(2)
C22 0.037(2) 0.034(2) 0.034(2) -0.003(2) -0.006(2) 0.014(2)
C23 0.022(2) 0.030(2) 0.043(2) -0.001(2) -0.010(2) 0.008(2)
C24 0.028(2) 0.024(2) 0.040(2) 0.001(2) 0.001(2) 0.000(2)
C25 0.033(2) 0.033(2) 0.028(2) 0.001(2) -0.012(2) 0.003(2)
C26 0.017(2) 0.024(2) 0.041(2) 0.002(2) -0.002(2) 0.005(2)
C27 0.041(2) 0.024(2) 0.022(2) -0.005(2) -0.003(2) -0.002(2)
C28 0.037(2) 0.022(2) 0.045(2) -0.012(2) -0.016(2) 0.007(2)
C29 0.029(2) 0.029(2) 0.030(2) -0.002(2) 0.004(2) 0.010(2)
Fe3 0.0158(2) 0.0228(3) 0.0183(2) -0.0074(2) -0.0033(2) -0.0002(2)
C30 0.023(2) 0.039(2) 0.022(2) -0.017(2) -0.0022(15) 0.001(2)
C31 0.019(2) 0.041(2) 0.024(2) -0.005(2) 0.000(2) 0.000(2)
C32 0.032(2) 0.027(2) 0.026(2) -0.009(2) 0.000(2) -0.005(2)
C33 0.026(2) 0.035(2) 0.016(2) -0.014(2) -0.0022(15) -0.0047(15)
C34 0.025(2) 0.032(2) 0.018(2) -0.007(2) -0.0046(15) 0.002(2)
C35 0.030(2) 0.031(2) 0.019(2) -0.015(2) -0.0060(15) -0.003(2)
C36 0.025(2) 0.042(2) 0.018(2) -0.007(2) -0.009(2) 0.003(2)
C37 0.033(2) 0.025(2) 0.023(2) -0.010(2) -0.002(2) 0.004(2)
C38 0.022(2) 0.032(2) 0.024(2) -0.016(2) 0.002(2) -0.003(2)
C39 0.021(2) 0.028(2) 0.019(2) -0.003(2) -0.0020(15) -0.003(2)

loop_
_atom_type_symbol
_atom_type_description
_atom_type_scat_dispersion_real
_atom_type_scat_dispersion_imag
_atom_type_scat_source
C C 0.0033 0.0016 'International Tables Vol C Tables 4.2.6.8 and 6.1.1.4'
H H 0.0000 0.0000 'International Tables Vol C Tables 4.2.6.8 and 6.1.1.4'
N N 0.0061 0.0033 'International Tables Vol C Tables 4.2.6.8 and 6.1.1.4'
S S 0.1246 0.1234 'International Tables Vol C Tables 4.2.6.8 and 6.1.1.4'
Fe Fe 0.3463 0.8444 'International Tables Vol C Tables 4.2.6.8 and 6.1.1.4'
Ni Ni 0.3393 1.1124 'International Tables Vol C Tables 4.2.6.8 and 6.1.1.4'

loop_
_geom_angle_atom_site_label_1
_geom_angle_atom_site_label_2
_geom_angle_atom_site_label_3
_geom_angle
_geom_angle_publ_flag
S4A NiA S2A 86.64(4) yes
S4A NiA S3A 92.77(4) yes
S2A NiA S3A 179.34(4) yes
S4A NiA S1A 179.35(4) yes
S2A NiA S1A 92.71(4) yes
S3A NiA S1A 87.87(4) yes
C1A S1A NiA 102.93(12) ?
C2A S2A NiA 103.27(12) ?
C3A S3A NiA 103.03(12) ?
C4A S4A NiA 103.18(12) ?
C2A C1A C5A 119.3(3) ?
C2A C1A S1A 120.5(3) ?
C5A C1A S1A 120.2(3) ?
C1A C2A C6A 121.5(3) ?
C1A C2A S2A 120.5(3) ?
C6A C2A S2A 118.0(2) ?
C4A C3A C7A 120.7(3) ?
C4A C3A S3A 120.6(3) ?
C7A C3A S3A 118.7(3) ?
C3A C4A C8A 120.0(3) ?
C3A C4A S4A 120.4(3) ?
C8A C4A S4A 119.6(3) ?
N5A C5A C1A 177.5(4) yes
N7A C7A C3A 178.2(4) yes
N6A C6A C2A 178.9(4) yes
N8A C8A C4A 178.4(4) yes
S1B NiB S4B 179.49(4) yes
S1B NiB S3B 86.85(4) yes
S4B NiB S3B 92.72(4) yes
S1B NiB S2B 92.73(4) yes
S4B NiB S2B 87.70(4) yes
S3B NiB S2B 179.19(4) yes
C1B S1B NiB 103.22(11) ?
C2B S2B NiB 103.05(12) ?
C3B S3B NiB 103.50(12) ?
C4B S4B NiB 102.90(12) ?
C2B C1B C5B 120.8(3) ?
C2B C1B S1B 120.5(3) ?
C5B C1B S1B 118.7(2) ?
C1B C2B C6B 121.2(3) ?
C1B C2B S2B 120.5(3) ?
C6B C2B S2B 118.3(2) ?
C4B C3B C7B 121.3(3) ?
C4B C3B S3B 120.1(3) ?
C7B C3B S3B 118.6(2) ?
C3B C4B C8B 120.5(3) ?
C3B C4B S4B 120.7(2) ?
C8B C4B S4B 118.8(2) ?
N5B C5B C1B 179.6(4) yes
N6B C6B C2B 178.4(4) yes
N7B C7B C3B 178.4(4) yes
N8B C8B C4B 179.0(4) yes
C14 Fe1 C15 126.0(2) ?
C14 Fe1 C10 39.59(15) ?
C15 Fe1 C10 109.28(15) ?
C14 Fe1 C13 39.54(14) ?
C15 Fe1 C13 162.3(2) ?
C10 Fe1 C13 66.17(15) ?
C14 Fe1 C19 109.83(15) ?
C15 Fe1 C19 39.60(14) ?
C10 Fe1 C19 122.6(2) ?
C13 Fe1 C19 126.9(2) ?
C14 Fe1 C16 161.6(2) ?
C15 Fe1 C16 39.57(14) ?
C10 Fe1 C16 125.7(2) ?
C13 Fe1 C16 157.2(2) ?
C19 Fe1 C16 66.4(2) ?
C14 Fe1 C12 66.4(2) ?
C15 Fe1 C12 156.3(2) ?
C10 Fe1 C12 66.0(2) ?
C13 Fe1 C12 39.6(2) ?
C19 Fe1 C12 162.9(2) ?
C16 Fe1 C12 122.5(2) ?
C14 Fe1 C18 123.5(2) ?
C15 Fe1 C18 66.46(15) ?
C10 Fe1 C18 157.6(2) ?
C13 Fe1 C18 110.7(2) ?
C19 Fe1 C18 39.83(14) ?
C16 Fe1 C18 66.2(2) ?
C12 Fe1 C18 126.9(2) ?
C14 Fe1 C17 157.7(2) ?
C15 Fe1 C17 66.29(15) ?
C10 Fe1 C17 161.4(2) ?
C13 Fe1 C17 123.6(2) ?
C19 Fe1 C17 66.47(15) ?
C16 Fe1 C17 39.34(15) ?
C12 Fe1 C17 110.2(2) ?
C18 Fe1 C17 39.38(15) ?
C14 Fe1 C11 66.2(2) ?
C15 Fe1 C11 122.2(2) ?
C10 Fe1 C11 39.18(15) ?
C13 Fe1 C11 66.1(2) ?
C19 Fe1 C11 156.4(2) ?
C16 Fe1 C11 109.5(2) ?
C12 Fe1 C11 39.25(15) ?
C18 Fe1 C11 162.2(2) ?
C17 Fe1 C11 126.3(2) ?
C11 C10 C14 108.4(3) ?
C11 C10 Fe1 71.0(2) ?
C14 C10 Fe1 70.0(2) ?
C11 C10 H10 128.(2) ?
C14 C10 H10 124.(2) ?
Fe1 C10 H10 123.(2) ?
C10 C11 C12 108.1(4) ?
C10 C11 Fe1 69.8(2) ?
C12 C11 Fe1 70.1(2) ?
C10 C11 H11 129.(2) ?
C12 C11 H11 123.(2) ?
Fe1 C11 H11 122.(2) ?
C11 C12 C13 107.8(4) ?
C11 C12 Fe1 70.6(2) ?
C13 C12 Fe1 70.0(2) ?
C11 C12 H12 124.(3) ?
C13 C12 H12 128.(3) ?
Fe1 C12 H12 122.(2) ?
C14 C13 C12 108.0(3) ?
C14 C13 Fe1 69.9(2) ?
C12 C13 Fe1 70.4(2) ?
C14 C13 H13 128.(2) ?
C12 C13 H13 124.(2) ?
Fe1 C13 H13 120.(2) ?
C13 C14 C10 107.8(3) ?
C13 C14 Fe1 70.6(2) ?
C10 C14 Fe1 70.4(2) ?
C13 C14 H14 126.(2) ?
C10 C14 H14 126.(2) ?
Fe1 C14 H14 125.(2) ?
C16 C15 C19 108.3(3) ?
C16 C15 Fe1 70.6(2) ?
C19 C15 Fe1 70.5(2) ?
C16 C15 H15 126.(3) ?
C19 C15 H15 126.(3) ?
Fe1 C15 H15 123.(2) ?
C17 C16 C15 108.1(4) ?
C17 C16 Fe1 70.6(2) ?
C15 C16 Fe1 69.8(2) ?
C17 C16 H16 126.(2) ?
C15 C16 H16 126.(2) ?
Fe1 C16 H16 124.(2) ?
C16 C17 C18 108.2(3) ?
C16 C17 Fe1 70.1(2) ?
C18 C17 Fe1 70.3(2) ?
C16 C17 H17 125.(2) ?
C18 C17 H17 127.(2) ?
Fe1 C17 H17 122.(2) ?
C17 C18 C19 107.9(3) ?
C17 C18 Fe1 70.4(2) ?
C19 C18 Fe1 69.8(2) ?
C17 C18 H18 128.(2) ?
C19 C18 H18 124.(2) ?
Fe1 C18 H18 123.(2) ?
C15 C19 C18 107.5(3) ?
C15 C19 Fe1 69.9(2) ?
C18 C19 Fe1 70.4(2) ?
C15 C19 H19 126.(2) ?
C18 C19 H19 126.(2) ?
Fe1 C19 H19 124.(2) ?
C27 Fe2 C28 39.84(15) ?
C27 Fe2 C21 122.2(2) ?
C28 Fe2 C21 156.9(2) ?
C27 Fe2 C20 156.5(2) ?
C28 Fe2 C20 162.4(2) ?
C21 Fe2 C20 39.4(2) ?
C27 Fe2 C29 66.50(15) ?
C28 Fe2 C29 39.49(15) ?
C21 Fe2 C29 161.9(2) ?
C20 Fe2 C29 126.7(2) ?
C27 Fe2 C23 126.3(2) ?
C28 Fe2 C23 110.1(2) ?
C21 Fe2 C23 66.4(2) ?
C20 Fe2 C23 66.1(2) ?
C29 Fe2 C23 123.4(2) ?
C27 Fe2 C26 39.39(15) ?
C28 Fe2 C26 66.4(2) ?
C21 Fe2 C26 109.2(2) ?
C20 Fe2 C26 122.7(2) ?
C29 Fe2 C26 66.34(15) ?
C23 Fe2 C26 161.7(2) ?
C27 Fe2 C22 109.3(2) ?
C28 Fe2 C22 122.9(2) ?
C21 Fe2 C22 39.5(2) ?
C20 Fe2 C22 66.2(2) ?
C29 Fe2 C22 157.5(2) ?
C23 Fe2 C22 39.77(15) ?
C26 Fe2 C22 125.6(2) ?
C27 Fe2 C25 66.1(2) ?
C28 Fe2 C25 66.2(2) ?
C21 Fe2 C25 126.0(2) ?
C20 Fe2 C25 110.2(2) ?
C29 Fe2 C25 39.43(15) ?
C23 Fe2 C25 157.6(2) ?
C26 Fe2 C25 39.40(14) ?
C22 Fe2 C25 161.3(2) ?
C27 Fe2 C24 162.2(2) ?
C28 Fe2 C24 126.5(2) ?
C21 Fe2 C24 66.5(2) ?
C20 Fe2 C24 39.62(15) ?
C29 Fe2 C24 110.3(2) ?
C23 Fe2 C24 39.34(15) ?
C26 Fe2 C24 157.3(2) ?
C22 Fe2 C24 66.5(2) ?
C25 Fe2 C24 123.5(2) ?
C21 C20 C24 108.5(4) ?
C21 C20 Fe2 70.2(2) ?
C24 C20 Fe2 70.5(2) ?
C21 C20 H20 126.(2) ?
C24 C20 H20 126.(2) ?
Fe2 C20 H20 127.(2) ?
C20 C21 C22 108.1(4) ?
C20 C21 Fe2 70.4(2) ?
C22 C21 Fe2 70.5(2) ?
C20 C21 H21 125.(3) ?
C22 C21 H21 127.(3) ?
Fe2 C21 H21 127.(3) ?
C21 C22 C23 107.6(4) ?
C21 C22 Fe2 70.0(2) ?
C23 C22 Fe2 70.0(2) ?
C21 C22 H22 131.(2) ?
C23 C22 H22 121.(2) ?
Fe2 C22 H22 120.(2) ?
C24 C23 C22 108.3(4) ?
C24 C23 Fe2 70.6(2) ?
C22 C23 Fe2 70.2(2) ?
C24 C23 H23 127.(2) ?
C22 C23 H23 125.(2) ?
Fe2 C23 H23 121.(2) ?
C23 C24 C20 107.5(4) ?
C23 C24 Fe2 70.1(2) ?
C20 C24 Fe2 69.9(2) ?
C23 C24 H24 127.(2) ?
C20 C24 H24 125.(2) ?
Fe2 C24 H24 122.(2) ?
C26 C25 C29 108.3(4) ?
C26 C25 Fe2 70.2(2) ?
C29 C25 Fe2 70.1(2) ?
C26 C25 H25 126.(3) ?
C29 C25 H25 125.(3) ?
Fe2 C25 H25 121.(3) ?
C27 C26 C25 107.9(3) ?
C27 C26 Fe2 69.9(2) ?
C25 C26 Fe2 70.4(2) ?
C27 C26 H26 124.(2) ?
C25 C26 H26 128.(2) ?
Fe2 C26 H26 124.(2) ?
C26 C27 C28 108.0(3) ?
C26 C27 Fe2 70.7(2) ?
C28 C27 Fe2 70.1(2) ?
C26 C27 H27 123.(2) ?
C28 C27 H27 129.(2) ?
Fe2 C27 H27 125.(2) ?
C29 C28 C27 108.0(4) ?
C29 C28 Fe2 70.6(2) ?
C27 C28 Fe2 70.1(2) ?
C29 C28 H28 127.(3) ?
C27 C28 H28 125.(3) ?
Fe2 C28 H28 126.(3) ?
C28 C29 C25 107.8(3) ?
C28 C29 Fe2 69.9(2) ?
C25 C29 Fe2 70.4(2) ?
C28 C29 H29 127.(2) ?
C25 C29 H29 125.(2) ?
Fe2 C29 H29 124.(2) ?
C35 Fe3 C34 122.47(15) ?
C35 Fe3 C39 40.74(13) ?
C34 Fe3 C39 107.12(15) ?
C35 Fe3 C33 158.54(15) ?
C34 Fe3 C33 40.77(14) ?
C39 Fe3 C33 122.39(14) ?
C35 Fe3 C32 159.56(15) ?
C34 Fe3 C32 68.6(2) ?
C39 Fe3 C32 158.25(14) ?
C33 Fe3 C32 40.56(14) ?
C35 Fe3 C38 68.54(14) ?
C34 Fe3 C38 122.52(15) ?
C39 Fe3 C38 40.64(14) ?
C33 Fe3 C38 107.16(15) ?
C32 Fe3 C38 122.33(15) ?
C35 Fe3 C31 123.06(15) ?
C34 Fe3 C31 68.59(15) ?
C39 Fe3 C31 159.16(15) ?
C33 Fe3 C31 68.54(15) ?
C32 Fe3 C31 41.04(14) ?
C38 Fe3 C31 158.9(2) ?
C35 Fe3 C30 107.56(15) ?
C34 Fe3 C30 40.93(13) ?
C39 Fe3 C30 123.1(2) ?
C33 Fe3 C30 68.53(14) ?
C32 Fe3 C30 68.55(15) ?
C38 Fe3 C30 159.10(15) ?
C31 Fe3 C30 40.43(14) ?
C35 Fe3 C36 40.59(14) ?
C34 Fe3 C36 158.56(15) ?
C39 Fe3 C36 68.49(15) ?
C33 Fe3 C36 159.36(15) ?
C32 Fe3 C36 123.3(2) ?
C38 Fe3 C36 68.70(15) ?
C31 Fe3 C36 107.63(15) ?
C30 Fe3 C36 122.58(14) ?
C35 Fe3 C37 68.43(15) ?
C34 Fe3 C37 158.90(14) ?
C39 Fe3 C37 68.35(15) ?
C33 Fe3 C37 122.90(15) ?
C32 Fe3 C37 107.5(2) ?
C38 Fe3 C37 40.69(14) ?
C31 Fe3 C37 123.0(2) ?
C30 Fe3 C37 158.83(15) ?
C36 Fe3 C37 40.89(14) ?
C31 C30 C34 108.1(3) ?
C31 C30 Fe3 69.7(2) ?
C34 C30 Fe3 69.3(2) ?
C31 C30 H30 131.(2) ?
C34 C30 H30 121.(2) ?
Fe3 C30 H30 124.3(19) ?
C30 C31 C32 108.0(3) ?
C30 C31 Fe3 69.9(2) ?
C32 C31 Fe3 69.4(2) ?
C30 C31 H31 130.(2) ?
C32 C31 H31 122.(2) ?
Fe3 C31 H31 125.(2) ?
C33 C32 C31 107.8(3) ?
C33 C32 Fe3 69.7(2) ?
C31 C32 Fe3 69.5(2) ?
C33 C32 H32 125.(2) ?
C31 C32 H32 128.(2) ?
Fe3 C32 H32 123.(2) ?
C32 C33 C34 108.4(3) ?
C32 C33 Fe3 69.7(2) ?
C34 C33 Fe3 69.5(2) ?
C32 C33 H33 126.(3) ?
C34 C33 H33 126.(3) ?
Fe3 C33 H33 126.(2) ?
C33 C34 C30 107.7(3) ?
C33 C34 Fe3 69.7(2) ?
C30 C34 Fe3 69.8(2) ?
C33 C34 H34 126.(2) ?
C30 C34 H34 126.(2) ?
Fe3 C34 H34 126.(2) ?
C36 C35 C39 108.4(3) ?
C36 C35 Fe3 70.1(2) ?
C39 C35 Fe3 69.7(2) ?
C36 C35 H35 127.(2) ?
C39 C35 H35 125.(2) ?
Fe3 C35 H35 126.(2) ?
C35 C36 C37 107.6(3) ?
C35 C36 Fe3 69.3(2) ?
C37 C36 Fe3 69.6(2) ?
C35 C36 H36 127.(2) ?
C37 C36 H36 125.(2) ?
Fe3 C36 H36 128.(2) ?
C38 C37 C36 108.0(3) ?
C38 C37 Fe3 69.4(2) ?
C36 C37 Fe3 69.5(2) ?
C38 C37 H37 128.(2) ?
C36 C37 H37 124.(2) ?
Fe3 C37 H37 125.(2) ?
C39 C38 C37 108.0(3) ?
C39 C38 Fe3 69.6(2) ?
C37 C38 Fe3 69.9(2) ?
C39 C38 H38 126.(3) ?
C37 C38 H38 126.(3) ?
Fe3 C38 H38 128.(3) ?
C38 C39 C35 108.1(3) ?
C38 C39 Fe3 69.7(2) ?
C35 C39 Fe3 69.5(2) ?
C38 C39 H39 125.(2) ?
C35 C39 H39 126.(2) ?
Fe3 C39 H39 124.(2) ?
S1A NiA NiB 88.96(4) yes
S2A NiA NiB 91.52(4) yes
S3A NiA NiB 88.19(4) yes
S4A NiA NiB 90.93(4) yes

loop_
_geom_bond_atom_site_label_1
_geom_bond_atom_site_label_2
_geom_bond_site_symmetry_2
_geom_bond_distance
_geom_bond_publ_flag
NiA S4A . 2.1482(11) yes
NiA S2A . 2.1498(11) yes
NiA S3A . 2.1503(11) yes
NiA S1A . 2.1537(11) yes
S1A C1A . 1.714(3) yes
S2A C2A . 1.706(3) yes
S3A C3A . 1.718(3) yes
S4A C4A . 1.717(3) yes
N5A C5A . 1.140(4) yes
N6A C6A . 1.140(4) yes
N7A C7A . 1.149(4) yes
N8A C8A . 1.139(4) yes
C1A C2A . 1.376(5) n
C1A C5A . 1.437(5) n
C2A C6A . 1.440(5) n
C3A C4A . 1.368(5) n
C3A C7A . 1.439(5) n
C4A C8A . 1.435(5) n
NiB S1B . 2.1451(11) yes
NiB S4B . 2.1466(11) yes
NiB S3B . 2.1474(10) yes
NiB S2B . 2.1510(10) yes
S1B C1B . 1.714(3) yes
S2B C2B . 1.715(3) yes
S3B C3B . 1.704(3) yes
S4B C4B . 1.715(3) yes
N5B C5B . 1.143(4) yes
N6B C6B . 1.147(4) yes
N7B C7B . 1.145(4) yes
N8B C8B . 1.143(4) yes
C1B C2B . 1.369(4) n
C1B C5B . 1.439(5) n
C2B C6B . 1.435(5) n
C3B C4B . 1.377(4) n
C3B C7B . 1.436(5) n
C4B C8B . 1.436(5) n
Fe1 C14 . 2.072(4) n
Fe1 C15 . 2.074(4) n
Fe1 C10 . 2.079(4) n
Fe1 C13 . 2.081(4) n
Fe1 C19 . 2.083(4) n
Fe1 C16 . 2.085(4) n
Fe1 C12 . 2.087(4) n
Fe1 C18 . 2.090(4) n
Fe1 C17 . 2.092(4) n
Fe1 C11 . 2.094(4) n
C10 C11 . 1.399(5) ?
C10 C14 . 1.406(5) ?
C10 H10 . 0.91(4) ?
C11 C12 . 1.404(5) ?
C11 H11 . 0.96(4) ?
C12 C13 . 1.412(5) ?
C12 H12 . 0.90(4) ?
C13 C14 . 1.405(5) ?
C13 H13 . 0.89(3) ?
C14 H14 . 0.93(4) ?
C15 C16 . 1.408(5) ?
C15 C19 . 1.408(5) ?
C15 H15 . 0.89(4) ?
C16 C17 . 1.406(5) ?
C16 H16 . 0.94(3) ?
C17 C18 . 1.409(5) ?
C17 H17 . 0.93(4) ?
C18 C19 . 1.421(5) ?
C18 H18 . 0.92(4) ?
C19 H19 . 0.97(4) ?
Fe2 C27 . 2.070(4) n
Fe2 C28 . 2.070(4) n
Fe2 C21 . 2.076(4) n
Fe2 C20 . 2.079(4) n
Fe2 C29 . 2.079(4) n
Fe2 C23 . 2.080(4) n
Fe2 C26 . 2.081(4) n
Fe2 C22 . 2.082(4) n
Fe2 C25 . 2.083(4) n
Fe2 C24 . 2.087(4) n
C20 C21 . 1.401(6) ?
C20 C24 . 1.412(5) ?
C20 H20 . 0.90(3) ?
C21 C22 . 1.405(6) ?
C21 H21 . 0.88(4) ?
C22 C23 . 1.415(5) ?
C22 H22 . 0.93(4) ?
C23 C24 . 1.402(5) ?
C23 H23 . 0.90(3) ?
C24 H24 . 0.97(3) ?
C25 C26 . 1.404(5) ?
C25 C29 . 1.404(5) ?
C25 H25 . 0.87(4) ?
C26 C27 . 1.399(5) ?
C26 H26 . 0.89(3) ?
C27 C28 . 1.411(5) ?
C27 H27 . 0.87(3) ?
C28 C29 . 1.402(5) ?
C28 H28 . 0.86(4) ?
C29 H29 . 0.91(3) ?
Fe3 C35 . 2.031(3) n
Fe3 C34 . 2.033(3) n
Fe3 C39 . 2.034(3) n
Fe3 C33 . 2.035(3) n
Fe3 C32 . 2.035(4) n
Fe3 C38 . 2.035(3) n
Fe3 C31 . 2.036(3) n
Fe3 C30 . 2.039(3) n
Fe3 C36 . 2.041(3) n
Fe3 C37 . 2.042(4) n
C30 C31 . 1.408(5) ?
C30 C34 . 1.423(5) ?
C30 H30 . 0.95(3) ?
C31 C32 . 1.427(5) ?
C31 H31 . 1.00(4) ?
C32 C33 . 1.411(5) ?
C32 H32 . 0.96(3) ?
C33 C34 . 1.417(5) ?
C33 H33 . 0.91(4) ?
C34 H34 . 0.92(3) ?
C35 C36 . 1.413(5) ?
C35 C39 . 1.415(5) ?
C35 H35 . 0.92(3) ?
C36 C37 . 1.426(5) ?
C36 H36 . 0.98(4) ?
C37 C38 . 1.417(5) ?
C37 H37 . 0.88(3) ?
C38 C39 . 1.413(5) ?
C38 H38 . 0.78(4) ?
C39 H39 . 0.88(3) ?
Fe1 Cent(C10-C14) . 1.7054(7) n
Fe1 Cent(C15-C19) . 1.7049(7) n
Fe2 Cent(C20-C24) . 1.7019(7) n
Fe2 Cent(C25-C29) . 1.6990(7) n
Fe3 Cent(C30-C34) . 1.6400(7) n
Fe3 Cent(C35-C39) . 1.6418(7) n
Fe1 Pln(C10-C14) . 1.705(2) n
Fe1 Pln(C15-C19) . 1.705(2) n
Fe2 Pln(C20-C24) . 1.702(2) n
Fe2 Pln(C25-C29) . 1.699(2) n
Fe3 Pln(C30-C34) . 1.640(2) n
Fe3 Pln(C35-C39) . 1.642(2) n
NiA NiB . 3.5390(10) n
S1A S1B . 3.494(2) n
S2A S2B . 3.544(2) n
S3A S3B . 3.498(2) n
S4A S4B . 3.571(2) n
N5A C13 . 3.500(5) n
N6A C12 . 3.414(5) n
N7A C21 . 3.557(5) n
N8A C22 . 3.683(5) n
N5B C18 . 3.578(5) n
N6B C17 . 3.311(5) n
N7B C26 . 3.439(5) n
N8B C27 . 3.712(5) n
NiB NiB 2_575 3.8020(10) n
NiB S3B 2_575 3.7630(10) n
S3B NiB 2_575 3.7630(10) n
Fe1 Fe2 2_575 6.934(2) n
